data_4064375
loop_
_publ_author_name
'Topf, Christoph'
'Hirtenlehner, Christa'
'Zabel, Manfred'
'List, Manuela'
'Fleck, Michel'
'Monkowius, Uwe'

_publ_section_title
;
 Synthesis and Characterization of Silver(I), Gold(I), and Gold(III)
 Complexes Bearing Amino-Functionalized N-Heterocyclic Carbenes
;
_journal_issue 10
_journal_name_full Organometallics
_journal_page_first 2755
_journal_paper_doi 10.1021/om2000713
_journal_volume 30
_journal_year 2011
_chemical_formula_sum 'C24 H46 Ag2 Cl2 N6'
_chemical_formula_weight 705.31
_space_group_crystal_system monoclinic
_space_group_IT_number 15
_space_group_name_Hall '-C 2yc'
_space_group_name_H-M_alt 'C 1 2/c 1'
_symmetry_space_group_name_Hall '-C 2yc'
_symmetry_space_group_name_H-M 'C 1 2/c 1'
_atom_sites_solution_hydrogens geom
_atom_sites_solution_primary direct
_atom_sites_solution_secondary difmap
_audit_creation_method 'APEX2 v2010.1-2'
_audit_update_record
;
2011-01-21 # Formatted by publCIF
;
_cell_angle_alpha 90
_cell_angle_beta 103.777(5)
_cell_angle_gamma 90
_cell_formula_units_Z 4
_cell_length_a 15.473(3)
_cell_length_b 6.5724(11)
_cell_length_c 31.521(6)
_cell_measurement_temperature 300.(2)
_cell_measurement_theta_max 25.1
_cell_measurement_theta_min 2.7
_cell_volume 3113.3(10)
_computing_structure_refinement 'SHELXL-97 (Sheldrick, 2008)'
_computing_structure_solution 'SHELXS-97 (Sheldrick, 2008)'
_diffrn_ambient_temperature 300.(2)
_diffrn_measured_fraction_theta_full 0.996
_diffrn_measured_fraction_theta_max 0.996
_diffrn_measurement_device_type 'SMART X2S'
_diffrn_measurement_method omega-scan
_diffrn_radiation_monochromator 'doubly curved silicon crystal'
_diffrn_radiation_source 'sealed MicroFocus tube'
_diffrn_radiation_type 'Mo K\a'
_diffrn_radiation_wavelength 0.71073
_diffrn_reflns_av_R_equivalents 0.0437
_diffrn_reflns_av_sigmaI/netI 0.0430
_diffrn_reflns_limit_h_max 16
_diffrn_reflns_limit_h_min -18
_diffrn_reflns_limit_k_max 7
_diffrn_reflns_limit_k_min -7
_diffrn_reflns_limit_l_max 37
_diffrn_reflns_limit_l_min -34
_diffrn_reflns_number 9240
_diffrn_reflns_theta_full 25.06
_diffrn_reflns_theta_max 25.06
_diffrn_reflns_theta_min 2.71
_exptl_absorpt_coefficient_mu 1.452
_exptl_absorpt_correction_T_max 0.79
_exptl_absorpt_correction_T_min 0.53
_exptl_absorpt_correction_type multi-scan
_exptl_absorpt_process_details
;
;
_exptl_crystal_colour colourless
_exptl_crystal_density_diffrn 1.505
_exptl_crystal_density_method 'not measured'
_exptl_crystal_description plates
_exptl_crystal_F_000 1440
_exptl_crystal_size_max 0.50
_exptl_crystal_size_mid 0.50
_exptl_crystal_size_min 0.17
_refine_diff_density_max 1.411
_refine_diff_density_min -2.192
_refine_ls_extinction_coef 0.00030(9)
_refine_ls_extinction_method SHELXL
_refine_ls_goodness_of_fit_ref 1.094
_refine_ls_hydrogen_treatment constr
_refine_ls_matrix_type full
_refine_ls_number_parameters 161
_refine_ls_number_reflns 2738
_refine_ls_number_restraints 0
_refine_ls_restrained_S_all 1.094
_refine_ls_R_factor_all 0.0571
_refine_ls_R_factor_gt 0.0459
_refine_ls_shift/su_max 0.000
_refine_ls_shift/su_mean 0.000
_refine_ls_structure_factor_coef Fsqd
_refine_ls_weighting_details 'calc w=1/[\s^2^(Fo^2^)+(0.0239P)^2^+25.3580P] where P=(Fo^2^+2Fc^2^)/3'
_refine_ls_weighting_scheme calc
_refine_ls_wR_factor_gt 0.1056
_refine_ls_wR_factor_ref 0.1108
_reflns_number_gt 2251
_reflns_number_total 2738
_reflns_threshold_expression >2sigma(I)
_cod_data_source_file om2000713_si_002.cif
_cod_data_source_block complex2b
_cod_original_cell_volume 3113.3(9)
_cod_database_code 4064375

loop_
_space_group_symop_operation_xyz
'x, y, z'
'-x, y, -z+1/2'
'x+1/2, y+1/2, z'
'-x+1/2, y+1/2, -z+1/2'
'-x, -y, -z'
'x, -y, z-1/2'
'-x+1/2, -y+1/2, -z'
'x+1/2, -y+1/2, z-1/2'

loop_
_atom_site_type_symbol
_atom_site_label
_atom_site_fract_x
_atom_site_fract_y
_atom_site_fract_z
_atom_site_U_iso_or_equiv
_atom_site_adp_type
_atom_site_calc_flag
_atom_site_refinement_flags
_atom_site_occupancy
Ag Ag1 1.0 0.15051(9) 0.25 0.0346(2) Uani d S 1
Ag Ag2 1.0 -0.33604(12) 0.25 0.0549(2) Uani d S 1
Cl Cl1 1.04746(11) -0.3337(3) 0.32587(6) 0.0628(5) Uani d . 1
N N1 0.7965(2) 0.1630(6) 0.21702(14) 0.0301(9) Uani d . 1
N N2 0.8309(3) 0.1411(6) 0.28680(14) 0.0303(9) Uani d . 1
N N3 0.9143(3) 0.2194(8) 0.40739(16) 0.0497(12) Uani d . 1
C C12 0.8057(4) 0.1771(9) 0.17216(18) 0.0438(13) Uani d . 1
H H12A 0.8394 0.2965 0.169 0.066 Uiso calc R 1
H H12B 0.7478 0.1856 0.1526 0.066 Uiso calc R 1
H H12C 0.836 0.0586 0.1653 0.066 Uiso calc R 1
C C1 0.8666(3) 0.1514(7) 0.25189(17) 0.0304(11) Uani d . 1
C C2 0.7177(3) 0.1602(7) 0.23018(18) 0.0335(12) Uani d . 1
H H2 0.6606 0.1662 0.2122 0.04 Uiso calc R 1
C C3 0.7389(3) 0.1472(7) 0.27370(18) 0.0335(12) Uani d . 1
H H3 0.6994 0.1431 0.2918 0.04 Uiso calc R 1
C C4 0.8820(4) 0.1115(8) 0.33168(18) 0.0412(13) Uani d . 1
H H4A 0.9447 0.1089 0.3319 0.049 Uiso calc R 1
H H4B 0.8669 -0.0202 0.3417 0.049 Uiso calc R 1
C C5 0.8672(4) 0.2715(9) 0.36350(19) 0.0512(15) Uani d . 1
H H5A 0.888 0.4021 0.3556 0.061 Uiso calc R 1
H H5B 0.8041 0.2829 0.3621 0.061 Uiso calc R 1
C C6 1.0055(5) 0.3032(12) 0.4201(3) 0.086(3) Uani d . 1
H H6 1.0228 0.3083 0.3922 0.103 Uiso calc R 1
C C7 1.0695(7) 0.1679(18) 0.4451(5) 0.159(6) Uani d . 1
H H7A 1.0599 0.1555 0.474 0.238 Uiso calc R 1
H H7B 1.1282 0.2201 0.4469 0.238 Uiso calc R 1
H H7C 1.0637 0.0366 0.4314 0.238 Uiso calc R 1
C C8 1.0124(6) 0.5254(14) 0.4343(3) 0.093(3) Uani d . 1
H H8A 0.9979 0.5375 0.4622 0.139 Uiso calc R 1
H H8B 0.9716 0.6055 0.4131 0.139 Uiso calc R 1
H H8C 1.0719 0.5731 0.4366 0.139 Uiso calc R 1
C C9 0.8626(5) 0.2163(11) 0.4407(2) 0.0657(19) Uani d . 1
H H9 0.9062 0.2089 0.4689 0.079 Uiso calc R 1
C C10 0.8059(6) 0.4031(13) 0.4431(3) 0.091(3) Uani d . 1
H H10A 0.8397 0.5236 0.4411 0.137 Uiso calc R 1
H H10B 0.7885 0.4033 0.4704 0.137 Uiso calc R 1
H H10C 0.7538 0.4002 0.4195 0.137 Uiso calc R 1
C C11 0.8099(7) 0.0261(15) 0.4371(3) 0.108(3) Uani d . 1
H H11A 0.7681 0.0221 0.4092 0.161 Uiso calc R 1
H H11B 0.7785 0.0219 0.4599 0.161 Uiso calc R 1
H H11C 0.8491 -0.0889 0.4398 0.161 Uiso calc R 1

loop_
_atom_site_aniso_label
_atom_site_aniso_U_11
_atom_site_aniso_U_22
_atom_site_aniso_U_33
_atom_site_aniso_U_12
_atom_site_aniso_U_13
_atom_site_aniso_U_23
Ag1 0.0190(3) 0.0398(3) 0.0473(4) 0 0.0123(2) 0
Ag2 0.0323(4) 0.0751(5) 0.0616(5) 0 0.0196(3) 0
Cl1 0.0556(10) 0.0777(12) 0.0610(10) 0.0112(8) 0.0255(8) 0.0106(9)
N1 0.021(2) 0.029(2) 0.040(2) -0.0024(16) 0.0063(18) -0.0026(18)
N2 0.021(2) 0.029(2) 0.043(3) 0.0028(16) 0.0109(18) -0.0020(18)
N3 0.050(3) 0.056(3) 0.044(3) 0.006(2) 0.012(2) -0.003(2)
C12 0.038(3) 0.053(4) 0.041(3) -0.006(3) 0.010(3) -0.003(3)
C1 0.026(2) 0.024(2) 0.044(3) -0.0031(19) 0.013(2) -0.005(2)
C2 0.018(2) 0.028(3) 0.053(3) 0.0005(19) 0.008(2) 0.000(2)
C3 0.023(2) 0.030(3) 0.051(3) 0.003(2) 0.016(2) 0.002(2)
C4 0.035(3) 0.046(3) 0.043(3) 0.006(2) 0.010(3) 0.000(2)
C5 0.061(4) 0.049(4) 0.045(4) 0.009(3) 0.014(3) 0.001(3)
C6 0.067(5) 0.076(6) 0.104(7) -0.007(4) 0.001(5) -0.010(5)
C7 0.070(7) 0.135(10) 0.236(16) 0.014(7) -0.036(9) -0.003(10)
C8 0.107(7) 0.098(7) 0.073(6) -0.036(6) 0.020(5) -0.019(5)
C9 0.088(5) 0.070(5) 0.043(4) 0.010(4) 0.023(4) 0.004(3)
C10 0.116(7) 0.099(7) 0.069(5) 0.039(5) 0.045(5) 0.003(4)
C11 0.135(9) 0.095(7) 0.113(8) -0.022(6) 0.069(7) -0.003(6)

loop_
_atom_type_symbol
_atom_type_description
_atom_type_scat_dispersion_real
_atom_type_scat_dispersion_imag
_atom_type_scat_source
C C 0.0033 0.0016 'International Tables Vol C Tables 4.2.6.8 and 6.1.1.4'
H H 0.0000 0.0000 'International Tables Vol C Tables 4.2.6.8 and 6.1.1.4'
N N 0.0061 0.0033 'International Tables Vol C Tables 4.2.6.8 and 6.1.1.4'
Cl Cl 0.1484 0.1585 'International Tables Vol C Tables 4.2.6.8 and 6.1.1.4'
Ag Ag -0.8971 1.1015 'International Tables Vol C Tables 4.2.6.8 and 6.1.1.4'

loop_
_geom_angle_atom_site_label_1
_geom_angle_atom_site_label_2
_geom_angle_atom_site_label_3
_geom_angle_site_symmetry_1
_geom_angle_site_symmetry_3
_geom_angle
C1 Ag1 C1 2_755 . 179.7(3)
C1 Ag1 Ag2 2_755 . 90.17(13)
C1 Ag1 Ag2 . . 90.17(13)
C1 Ag1 Ag2 2_755 1_565 89.83(13)
C1 Ag1 Ag2 . 1_565 89.83(13)
Ag2 Ag1 Ag2 . 1_565 180.0
Cl1 Ag2 Cl1 . 2_755 179.24(10)
Cl1 Ag2 Ag1 . . 89.62(5)
Cl1 Ag2 Ag1 2_755 . 89.62(5)
Cl1 Ag2 Ag1 . 1_545 90.38(5)
Cl1 Ag2 Ag1 2_755 1_545 90.38(5)
Ag1 Ag2 Ag1 . 1_545 180.0
C1 N1 C2 . . 110.5(4)
C1 N1 C12 . . 123.2(4)
C2 N1 C12 . . 126.2(4)
C1 N2 C3 . . 110.3(4)
C1 N2 C4 . . 124.5(4)
C3 N2 C4 . . 125.0(4)
C5 N3 C9 . . 117.0(5)
C5 N3 C6 . . 113.7(6)
C9 N3 C6 . . 117.4(6)
N1 C12 H12A . . 109.5
N1 C12 H12B . . 109.5
H12A C12 H12B . . 109.5
N1 C12 H12C . . 109.5
H12A C12 H12C . . 109.5
H12B C12 H12C . . 109.5
N2 C1 N1 . . 105.2(4)
N2 C1 Ag1 . . 128.8(4)
N1 C1 Ag1 . . 126.0(4)
C3 C2 N1 . . 107.0(4)
C3 C2 H2 . . 126.5
N1 C2 H2 . . 126.5
C2 C3 N2 . . 107.0(4)
C2 C3 H3 . . 126.5
N2 C3 H3 . . 126.5
N2 C4 C5 . . 114.8(4)
N2 C4 H4A . . 108.6
C5 C4 H4A . . 108.6
N2 C4 H4B . . 108.6
C5 C4 H4B . . 108.6
H4A C4 H4B . . 107.5
N3 C5 C4 . . 110.5(5)
N3 C5 H5A . . 109.5
C4 C5 H5A . . 109.5
N3 C5 H5B . . 109.5
C4 C5 H5B . . 109.5
H5A C5 H5B . . 108.1
C7 C6 N3 . . 114.3(8)
C7 C6 C8 . . 116.5(8)
N3 C6 C8 . . 115.6(7)
C7 C6 H6 . . 102.5
N3 C6 H6 . . 102.5
C8 C6 H6 . . 102.5
C6 C7 H7A . . 109.5
C6 C7 H7B . . 109.5
H7A C7 H7B . . 109.5
C6 C7 H7C . . 109.5
H7A C7 H7C . . 109.5
H7B C7 H7C . . 109.5
C6 C8 H8A . . 109.5
C6 C8 H8B . . 109.5
H8A C8 H8B . . 109.5
C6 C8 H8C . . 109.5
H8A C8 H8C . . 109.5
H8B C8 H8C . . 109.5
N3 C9 C11 . . 109.8(6)
N3 C9 C10 . . 116.4(6)
C11 C9 C10 . . 111.8(8)
N3 C9 H9 . . 106.0
C11 C9 H9 . . 106.0
C10 C9 H9 . . 106.0
C9 C10 H10A . . 109.5
C9 C10 H10B . . 109.5
H10A C10 H10B . . 109.5
C9 C10 H10C . . 109.5
H10A C10 H10C . . 109.5
H10B C10 H10C . . 109.5
C9 C11 H11A . . 109.5
C9 C11 H11B . . 109.5
H11A C11 H11B . . 109.5
C9 C11 H11C . . 109.5
H11A C11 H11C . . 109.5
H11B C11 H11C . . 109.5

loop_
_geom_bond_atom_site_label_1
_geom_bond_atom_site_label_2
_geom_bond_site_symmetry_2
_geom_bond_distance
Ag1 C1 2_755 2.080(5)
Ag1 C1 . 2.080(5)
Ag1 Ag2 . 3.1978(11)
Ag1 Ag2 1_565 3.3745(11)
Ag2 Cl1 . 2.3285(18)
Ag2 Cl1 2_755 2.3285(18)
Ag2 Ag1 1_545 3.3746(11)
N1 C1 . 1.350(6)
N1 C2 . 1.378(6)
N1 C12 . 1.458(7)
N2 C1 . 1.345(7)
N2 C3 . 1.385(6)
N2 C4 . 1.460(7)
N3 C5 . 1.443(7)
N3 C9 . 1.465(8)
N3 C6 . 1.478(9)
C12 H12A . 0.96
C12 H12B . 0.96
C12 H12C . 0.96
C2 C3 . 1.335(8)
C2 H2 . 0.93
C3 H3 . 0.93
C4 C5 . 1.507(8)
C4 H4A . 0.97
C4 H4B . 0.97
C5 H5A . 0.97
C5 H5B . 0.97
C6 C7 . 1.422(12)
C6 C8 . 1.524(11)
C6 H6 . 0.98
C7 H7A . 0.96
C7 H7B . 0.96
C7 H7C . 0.96
C8 H8A . 0.96
C8 H8B . 0.96
C8 H8C . 0.96
C9 C11 . 1.482(11)
C9 C10 . 1.520(10)
C9 H9 . 0.98
C10 H10A . 0.96
C10 H10B . 0.96
C10 H10C . 0.96
C11 H11A . 0.96
C11 H11B . 0.96
C11 H11C . 0.96
